data_4080221
loop_
_publ_author_name
'Roitershtein, Dmitrii M.'
'Vinogradov, Alexander A.'
'Vinogradov, Alexei A.'
'Lyssenko, Konstantin A.'
'Nelyubina, Yulia V.'
'Anan&#x2019;ev, Ivan V.'
'Nifant&#x2019;ev, Ilya E.'
'Yakovlev, Vladimir A.'
'Kostitsyna, Natalya N.'

_publ_section_title
;
 Di- and Triphenylacetates of Lanthanum and Neodymium. Synthesis,
 Structural Diversity, and Application in Diene Polymerization
;
_journal_issue 5
_journal_name_full Organometallics
_journal_page_first 1272
_journal_paper_doi 10.1021/om301020r
_journal_volume 32
_journal_year 2013
_chemical_formula_moiety 'C64 H61 La O10, 2(C H4 O)'
_chemical_formula_sum 'C66 H69 La O12'
_chemical_formula_weight 1193.12
_chemical_name_systematic
; 
 ? 
;
_space_group_IT_number 2
_symmetry_cell_setting triclinic
_symmetry_space_group_name_Hall '-P 1'
_symmetry_space_group_name_H-M 'P -1'
_atom_sites_solution_hydrogens geom
_atom_sites_solution_primary direct
_atom_sites_solution_secondary difmap
_audit_creation_method SHELXL-97
_cell_angle_alpha 92.596(2)
_cell_angle_beta 93.621(2)
_cell_angle_gamma 118.519(2)
_cell_formula_units_Z 2
_cell_length_a 13.4191(13)
_cell_length_b 13.6351(13)
_cell_length_c 17.706(3)
_cell_measurement_reflns_used 999
_cell_measurement_temperature 100(2)
_cell_measurement_theta_max 29
_cell_measurement_theta_min 3
_cell_volume 2830.4(6)
_computing_cell_refinement 'Bruker SAINT'
_computing_data_collection 'Bruker APEX II'
_computing_data_reduction 'Bruker SAINT'
_computing_molecular_graphics 'Bruker SHELXTL'
_computing_publication_material 'Bruker SHELXTL'
_computing_structure_refinement 'SHELXL-97 (Sheldrick, 1997)'
_computing_structure_solution 'SHELXS-97 (Sheldrick, 1997)'
_diffrn_ambient_temperature 100(2)
_diffrn_measured_fraction_theta_full 0.997
_diffrn_measured_fraction_theta_max 0.997
_diffrn_measurement_device_type 'Bruker APEX II CCD area detector''
_diffrn_measurement_method 'omega scans'
_diffrn_radiation_monochromator graphite
_diffrn_radiation_source 'fine-focus sealed tube'
_diffrn_radiation_type MoK\a
_diffrn_radiation_wavelength 0.71073
_diffrn_reflns_av_R_equivalents 0.0420
_diffrn_reflns_av_sigmaI/netI 0.0635
_diffrn_reflns_limit_h_max 18
_diffrn_reflns_limit_h_min -18
_diffrn_reflns_limit_k_max 18
_diffrn_reflns_limit_k_min -18
_diffrn_reflns_limit_l_max 24
_diffrn_reflns_limit_l_min -24
_diffrn_reflns_number 33913
_diffrn_reflns_theta_full 29.00
_diffrn_reflns_theta_max 29.00
_diffrn_reflns_theta_min 1.74
_exptl_absorpt_coefficient_mu 0.819
_exptl_absorpt_correction_T_max 0.908
_exptl_absorpt_correction_T_min 0.768
_exptl_absorpt_correction_type multi-scan
_exptl_absorpt_process_details SADABS
_exptl_crystal_colour colorless
_exptl_crystal_density_diffrn 1.400
_exptl_crystal_density_method 'not measured'
_exptl_crystal_description prism
_exptl_crystal_F_000 1236
_exptl_crystal_size_max 0.34
_exptl_crystal_size_mid 0.19
_exptl_crystal_size_min 0.12
_refine_diff_density_max 0.919
_refine_diff_density_min -0.854
_refine_diff_density_rms 0.088
_refine_ls_extinction_method none
_refine_ls_goodness_of_fit_ref 1.018
_refine_ls_hydrogen_treatment constr
_refine_ls_matrix_type full
_refine_ls_number_parameters 730
_refine_ls_number_reflns 15010
_refine_ls_number_restraints 0
_refine_ls_restrained_S_all 1.018
_refine_ls_R_factor_all 0.0527
_refine_ls_R_factor_gt 0.0393
_refine_ls_shift/su_max 0.073
_refine_ls_shift/su_mean 0.007
_refine_ls_structure_factor_coef Fsqd
_refine_ls_weighting_details 'calc w=1/[\s^2^(Fo^2^)+(0.0353P)^2^+0.0000P] where P=(Fo^2^+2Fc^2^)/3'
_refine_ls_weighting_scheme calc
_refine_ls_wR_factor_gt 0.0776
_refine_ls_wR_factor_ref 0.0837
_reflns_number_gt 12610
_reflns_number_total 15010
_reflns_threshold_expression I>2\s(I)
_cod_data_source_file om301020r_si_001.cif
_cod_data_source_block comp_3
_cod_depositor_comments
;
The following automatic conversions were performed:

'_symmetry_cell_setting' value 'Triclinic' changed to 'triclinic'
according to /home/saulius/struct/CIF-dictionaries/cif_core.dic
dictionary named 'cif_core.dic' version 2.4.2 from 2011-04-26.

Automatic conversion script
Id: cif_fix_values 1891 2012-01-12 08:04:46Z andrius 
;
_cod_database_code 4080221

loop_
_symmetry_equiv_pos_as_xyz
'x, y, z'
'-x, -y, -z'

loop_
_atom_site_label
_atom_site_type_symbol
_atom_site_fract_x
_atom_site_fract_y
_atom_site_fract_z
_atom_site_U_iso_or_equiv
_atom_site_adp_type
_atom_site_occupancy
_atom_site_symmetry_multiplicity
_atom_site_calc_flag
_atom_site_refinement_flags
La1 La 0.840686(12) 0.380014(11) 0.216535(8) 0.01538(4) Uani 1 1 d .
O1 O 0.67847(15) 0.33846(14) 0.30057(10) 0.0254(4) Uani 1 1 d .
O2 O 0.79125(14) 0.51735(14) 0.29249(10) 0.0213(4) Uani 1 1 d .
O3 O 0.90553(14) 0.32535(14) 0.09719(9) 0.0192(4) Uani 1 1 d .
O4 O 0.97552(14) 0.29874(14) 0.20535(9) 0.0200(4) Uani 1 1 d .
O5 O 0.72521(14) 0.17753(13) 0.21730(9) 0.0196(4) Uani 1 1 d .
O6 O 0.54931(15) 0.12288(15) 0.16745(11) 0.0306(4) Uani 1 1 d .
C1 C 0.7086(2) 0.4385(2) 0.32041(13) 0.0186(5) Uani 1 1 d .
C2 C 0.64043(19) 0.46295(19) 0.37916(13) 0.0167(5) Uani 1 1 d .
C3 C 0.5277(2) 0.4452(2) 0.33643(13) 0.0180(5) Uani 1 1 d .
C4 C 0.4664(2) 0.3571(2) 0.28047(14) 0.0242(5) Uani 1 1 d .
H4A H 0.4957 0.3084 0.2667 0.029 Uiso 1 1 calc R
C5 C 0.3635(2) 0.3393(2) 0.24444(15) 0.0301(6) Uani 1 1 d .
H5A H 0.3235 0.2793 0.2061 0.036 Uiso 1 1 calc R
C6 C 0.3191(2) 0.4089(2) 0.26434(16) 0.0296(6) Uani 1 1 d .
H6A H 0.2495 0.3979 0.2392 0.035 Uiso 1 1 calc R
C7 C 0.3769(2) 0.4943(2) 0.32094(16) 0.0278(6) Uani 1 1 d .
H7A H 0.3460 0.5414 0.3356 0.033 Uiso 1 1 calc R
C8 C 0.4797(2) 0.5121(2) 0.35678(15) 0.0242(5) Uani 1 1 d .
H8A H 0.5182 0.5711 0.3960 0.029 Uiso 1 1 calc R
C9 C 0.6153(2) 0.37818(19) 0.43950(13) 0.0176(5) Uani 1 1 d .
C1A C 0.94895(19) 0.27550(19) 0.13501(13) 0.0166(5) Uani 1 1 d .
C2A C 0.97300(19) 0.18799(19) 0.09291(13) 0.0160(5) Uani 1 1 d .
C3A C 1.0959(2) 0.2532(2) 0.07078(13) 0.0171(5) Uani 1 1 d .
C4A C 1.1509(2) 0.3695(2) 0.06766(14) 0.0208(5) Uani 1 1 d .
H4AA H 1.1118 0.4101 0.0790 0.025 Uiso 1 1 calc R
C5A C 1.2618(2) 0.4261(2) 0.04829(15) 0.0270(6) Uani 1 1 d .
H5AA H 1.2983 0.5052 0.0472 0.032 Uiso 1 1 calc R
C6A C 1.3197(2) 0.3684(2) 0.03051(15) 0.0270(6) Uani 1 1 d .
H6AA H 1.3958 0.4074 0.0172 0.032 Uiso 1 1 calc R
C7A C 1.2652(2) 0.2527(2) 0.03239(15) 0.0250(6) Uani 1 1 d .
H7AA H 1.3036 0.2121 0.0192 0.030 Uiso 1 1 calc R
C8A C 1.1559(2) 0.1966(2) 0.05315(14) 0.0209(5) Uani 1 1 d .
H8AA H 1.1206 0.1177 0.0555 0.025 Uiso 1 1 calc R
C9A C 0.9655(2) 0.0983(2) 0.14684(13) 0.0175(5) Uani 1 1 d .
C1B C 0.6189(2) 0.11226(19) 0.21115(13) 0.0192(5) Uani 1 1 d .
C2B C 0.5725(2) 0.00895(19) 0.26054(13) 0.0185(5) Uani 1 1 d .
C3B C 0.5612(2) -0.0925(2) 0.21141(14) 0.0203(5) Uani 1 1 d .
C4B C 0.5374(2) -0.1043(2) 0.13305(15) 0.0271(6) Uani 1 1 d .
H4BA H 0.5316 -0.0463 0.1086 0.032 Uiso 1 1 calc R
C5B C 0.5218(3) -0.1985(2) 0.08960(16) 0.0343(7) Uani 1 1 d .
H5BA H 0.5075 -0.2036 0.0360 0.041 Uiso 1 1 calc R
C6B C 0.5271(2) -0.2853(2) 0.12403(17) 0.0316(6) Uani 1 1 d .
H6BA H 0.5157 -0.3503 0.0944 0.038 Uiso 1 1 calc R
C7B C 0.5492(2) -0.2761(2) 0.20245(17) 0.0304(6) Uani 1 1 d .
H7BA H 0.5526 -0.3352 0.2268 0.036 Uiso 1 1 calc R
C8B C 0.5662(2) -0.1809(2) 0.24532(15) 0.0252(6) Uani 1 1 d .
H8BA H 0.5816 -0.1756 0.2989 0.030 Uiso 1 1 calc R
C9B C 0.6566(2) 0.03270(19) 0.33095(13) 0.0185(5) Uani 1 1 d .
C10 C 0.7043(2) 0.3627(2) 0.47133(14) 0.0231(5) Uani 1 1 d .
H10A H 0.7774 0.4009 0.4533 0.028 Uiso 1 1 calc R
C11 C 0.6868(2) 0.2923(2) 0.52877(15) 0.0269(6) Uani 1 1 d .
H11A H 0.7483 0.2833 0.5504 0.032 Uiso 1 1 calc R
C12 C 0.5803(2) 0.2349(2) 0.55503(15) 0.0272(6) Uani 1 1 d .
H12A H 0.5686 0.1869 0.5947 0.033 Uiso 1 1 calc R
C13 C 0.4913(2) 0.2481(2) 0.52297(14) 0.0247(6) Uani 1 1 d .
H13A H 0.4175 0.2079 0.5399 0.030 Uiso 1 1 calc R
C14 C 0.5096(2) 0.3203(2) 0.46596(13) 0.0192(5) Uani 1 1 d .
H14A H 0.4482 0.3299 0.4449 0.023 Uiso 1 1 calc R
C15 C 0.7077(2) 0.5842(2) 0.41682(14) 0.0191(5) Uani 1 1 d .
C16 C 0.7322(2) 0.6078(2) 0.49522(14) 0.0222(5) Uani 1 1 d .
H16A H 0.7110 0.5478 0.5269 0.027 Uiso 1 1 calc R
C17 C 0.7873(2) 0.7176(2) 0.52799(16) 0.0274(6) Uani 1 1 d .
H17A H 0.8034 0.7321 0.5816 0.033 Uiso 1 1 calc R
C18 C 0.8185(2) 0.8055(2) 0.48293(17) 0.0312(6) Uani 1 1 d .
H18A H 0.8565 0.8805 0.5053 0.037 Uiso 1 1 calc R
C19 C 0.7942(2) 0.7841(2) 0.40471(16) 0.0285(6) Uani 1 1 d .
H19A H 0.8151 0.8445 0.3735 0.034 Uiso 1 1 calc R
C20 C 0.7394(2) 0.6747(2) 0.37210(15) 0.0229(5) Uani 1 1 d .
H20A H 0.7231 0.6609 0.3185 0.027 Uiso 1 1 calc R
C10A C 0.8840(2) -0.0142(2) 0.13367(14) 0.0215(5) Uani 1 1 d .
H10B H 0.8289 -0.0380 0.0910 0.026 Uiso 1 1 calc R
C11A C 0.8823(2) -0.0923(2) 0.18229(15) 0.0254(6) Uani 1 1 d .
H11B H 0.8261 -0.1688 0.1725 0.031 Uiso 1 1 calc R
C12A C 0.9621(2) -0.0590(2) 0.24481(15) 0.0272(6) Uani 1 1 d .
H12B H 0.9609 -0.1123 0.2780 0.033 Uiso 1 1 calc R
C13A C 1.0438(2) 0.0529(2) 0.25834(14) 0.0246(5) Uani 1 1 d .
H13B H 1.0992 0.0764 0.3009 0.030 Uiso 1 1 calc R
C14A C 1.0450(2) 0.1304(2) 0.21004(14) 0.0209(5) Uani 1 1 d .
H14B H 1.1010 0.2069 0.2202 0.025 Uiso 1 1 calc R
C15A C 0.8856(2) 0.13202(19) 0.02253(13) 0.0174(5) Uani 1 1 d .
C16A C 0.7702(2) 0.0924(2) 0.02999(14) 0.0212(5) Uani 1 1 d .
H16B H 0.7473 0.1056 0.0774 0.025 Uiso 1 1 calc R
C17A C 0.6883(2) 0.0342(2) -0.03022(15) 0.0233(5) Uani 1 1 d .
H17B H 0.6100 0.0071 -0.0236 0.028 Uiso 1 1 calc R
C18A C 0.7201(2) 0.0152(2) -0.10022(14) 0.0237(5) Uani 1 1 d .
H18B H 0.6641 -0.0247 -0.1417 0.028 Uiso 1 1 calc R
C19A C 0.8342(2) 0.0550(2) -0.10873(14) 0.0225(5) Uani 1 1 d .
H19B H 0.8569 0.0428 -0.1564 0.027 Uiso 1 1 calc R
C20A C 0.9164(2) 0.1130(2) -0.04784(13) 0.0190(5) Uani 1 1 d .
H20B H 0.9946 0.1399 -0.0546 0.023 Uiso 1 1 calc R
C10B C 0.6285(2) 0.0378(2) 0.40487(14) 0.0232(5) Uani 1 1 d .
H10C H 0.5560 0.0306 0.4128 0.028 Uiso 1 1 calc R
C11B C 0.7047(2) 0.0533(2) 0.46751(15) 0.0268(6) Uani 1 1 d .
H11C H 0.6833 0.0556 0.5174 0.032 Uiso 1 1 calc R
C12B C 0.8108(2) 0.0653(2) 0.45724(15) 0.0279(6) Uani 1 1 d .
H12C H 0.8628 0.0759 0.4998 0.034 Uiso 1 1 calc R
C13B C 0.8409(2) 0.0618(2) 0.38360(15) 0.0257(6) Uani 1 1 d .
H13C H 0.9141 0.0705 0.3761 0.031 Uiso 1 1 calc R
C14B C 0.7655(2) 0.0457(2) 0.32158(14) 0.0215(5) Uani 1 1 d .
H14C H 0.7875 0.0435 0.2718 0.026 Uiso 1 1 calc R
C15B C 0.4551(2) -0.0119(2) 0.28225(13) 0.0193(5) Uani 1 1 d .
C16B C 0.3586(2) -0.1166(2) 0.27050(14) 0.0208(5) Uani 1 1 d .
H16C H 0.3638 -0.1783 0.2479 0.025 Uiso 1 1 calc R
C17B C 0.2542(2) -0.1316(2) 0.29168(14) 0.0243(5) Uani 1 1 d .
H17C H 0.1888 -0.2035 0.2832 0.029 Uiso 1 1 calc R
C18B C 0.2452(2) -0.0435(2) 0.32463(15) 0.0258(6) Uani 1 1 d .
H18C H 0.1740 -0.0544 0.3394 0.031 Uiso 1 1 calc R
C19B C 0.3406(2) 0.0615(2) 0.33633(15) 0.0270(6) Uani 1 1 d .
H19C H 0.3347 0.1229 0.3588 0.032 Uiso 1 1 calc R
C20B C 0.4445(2) 0.0770(2) 0.31529(14) 0.0227(5) Uani 1 1 d .
H20C H 0.5094 0.1493 0.3235 0.027 Uiso 1 1 calc R
O1C O 0.66667(15) 0.32376(15) 0.12588(10) 0.0267(4) Uani 1 1 d .
H1C H 0.6201 0.2536 0.1366 0.047(10) Uiso 1 1 d R
C1C C 0.6047(2) 0.3815(2) 0.10646(16) 0.0325(6) Uani 1 1 d .
H1CA H 0.5375 0.3323 0.0715 0.049 Uiso 1 1 calc R
H1CB H 0.6536 0.4489 0.0819 0.049 Uiso 1 1 calc R
H1CC H 0.5805 0.4028 0.1526 0.049 Uiso 1 1 calc R
O2C O 0.90390(16) 0.54372(14) 0.13205(10) 0.0277(4) Uani 1 1 d .
H2C H 0.9683 0.5519 0.1079 0.095(15) Uiso 1 1 d R
C2C C 0.9003(3) 0.6464(2) 0.14507(16) 0.0345(7) Uani 1 1 d .
H2CA H 0.8841 0.6700 0.0965 0.052 Uiso 1 1 calc R
H2CB H 0.9741 0.7044 0.1696 0.052 Uiso 1 1 calc R
H2CC H 0.8404 0.6350 0.1781 0.052 Uiso 1 1 calc R
O3C O 1.03269(14) 0.53811(15) 0.27730(11) 0.0259(4) Uani 1 1 d .
H3C H 1.0362 0.6071 0.2939 0.051(10) Uiso 1 1 d R
C3C C 1.1454(2) 0.5621(3) 0.2695(2) 0.0475(9) Uani 1 1 d .
H3CA H 1.1903 0.5894 0.3190 0.071 Uiso 1 1 calc R
H3CB H 1.1786 0.6196 0.2338 0.071 Uiso 1 1 calc R
H3CC H 1.1461 0.4939 0.2502 0.071 Uiso 1 1 calc R
O4C O 0.88358(16) 0.32499(16) 0.34975(10) 0.0262(4) Uani 1 1 d .
H4C H 0.8406 0.2605 0.3537 0.045(10) Uiso 1 1 d R
C4C C 0.9923(3) 0.3435(3) 0.38340(17) 0.0396(7) Uani 1 1 d .
H4CA H 0.9811 0.2998 0.4276 0.059 Uiso 1 1 calc R
H4CB H 1.0406 0.4233 0.3995 0.059 Uiso 1 1 calc R
H4CC H 1.0292 0.3199 0.3460 0.059 Uiso 1 1 calc R
O1S O -0.00833(17) 0.69753(16) 0.33551(11) 0.0337(5) Uani 1 1 d .
H1S H -0.0867 0.6615 0.3269 0.103(17) Uiso 1 1 d R
C1S C 0.0121(3) 0.6956(3) 0.41363(18) 0.0405(8) Uani 1 1 d .
H1SA H 0.0935 0.7433 0.4294 0.069(12) Uiso 1 1 calc R
H1SB H -0.0108 0.6186 0.4255 0.043(9) Uiso 1 1 calc R
H1SC H -0.0319 0.7235 0.4408 0.060(11) Uiso 1 1 calc R
O2S O 0.08390(16) 0.60096(15) 0.04892(11) 0.0298(4) Uani 1 1 d .
H2S H 0.0780 0.6169 -0.0015 0.074(13) Uiso 1 1 d R
C2S C 0.1995(3) 0.6761(3) 0.0762(2) 0.0443(8) Uani 1 1 d .
H2SA H 0.2455 0.7008 0.0331 0.091(15) Uiso 1 1 calc R
H2SB H 0.2287 0.6380 0.1093 0.038(9) Uiso 1 1 calc R
H2SC H 0.2038 0.7413 0.1051 0.062(11) Uiso 1 1 calc R

loop_
_atom_site_aniso_label
_atom_site_aniso_U_11
_atom_site_aniso_U_22
_atom_site_aniso_U_33
_atom_site_aniso_U_23
_atom_site_aniso_U_13
_atom_site_aniso_U_12
La1 0.01574(7) 0.01411(7) 0.01671(7) 0.00205(5) 0.00487(5) 0.00710(5)
O1 0.0250(10) 0.0166(9) 0.0331(10) 0.0002(8) 0.0145(8) 0.0076(8)
O2 0.0203(9) 0.0187(9) 0.0250(9) 0.0035(7) 0.0109(7) 0.0084(7)
O3 0.0240(9) 0.0196(9) 0.0187(8) 0.0052(7) 0.0071(7) 0.0134(7)
O4 0.0210(9) 0.0205(9) 0.0197(9) -0.0028(7) 0.0005(7) 0.0116(7)
O5 0.0188(9) 0.0155(8) 0.0232(9) 0.0021(7) 0.0050(7) 0.0070(7)
O6 0.0225(10) 0.0279(10) 0.0318(11) 0.0134(8) -0.0028(8) 0.0042(8)
C1 0.0183(12) 0.0209(12) 0.0174(12) 0.0007(10) 0.0027(9) 0.0102(10)
C2 0.0158(11) 0.0164(11) 0.0192(12) 0.0014(9) 0.0049(9) 0.0083(9)
C3 0.0173(12) 0.0182(12) 0.0183(12) 0.0051(10) 0.0061(9) 0.0076(10)
C4 0.0272(14) 0.0241(13) 0.0227(13) 0.0010(11) 0.0030(10) 0.0135(11)
C5 0.0316(15) 0.0313(15) 0.0255(14) -0.0040(12) -0.0039(11) 0.0151(13)
C6 0.0246(14) 0.0347(15) 0.0297(15) 0.0049(12) -0.0034(11) 0.0151(12)
C7 0.0251(14) 0.0296(14) 0.0339(15) 0.0029(12) 0.0019(11) 0.0173(12)
C8 0.0227(13) 0.0262(14) 0.0236(13) 0.0011(11) 0.0024(10) 0.0119(11)
C9 0.0198(12) 0.0137(11) 0.0194(12) -0.0008(9) 0.0037(9) 0.0082(9)
C1A 0.0126(11) 0.0151(11) 0.0190(12) 0.0014(9) 0.0048(9) 0.0037(9)
C2A 0.0168(12) 0.0149(11) 0.0168(11) 0.0010(9) 0.0036(9) 0.0078(9)
C3A 0.0159(12) 0.0205(12) 0.0145(11) 0.0007(9) 0.0019(9) 0.0085(10)
C4A 0.0206(13) 0.0199(12) 0.0223(12) 0.0004(10) 0.0039(10) 0.0101(10)
C5A 0.0234(14) 0.0223(13) 0.0317(15) 0.0039(11) 0.0077(11) 0.0073(11)
C6A 0.0175(13) 0.0302(14) 0.0295(14) 0.0031(12) 0.0073(11) 0.0078(11)
C7A 0.0213(13) 0.0308(14) 0.0263(14) 0.0008(11) 0.0055(10) 0.0152(11)
C8A 0.0217(13) 0.0205(12) 0.0221(12) 0.0026(10) 0.0036(10) 0.0112(10)
C9A 0.0193(12) 0.0191(12) 0.0182(12) 0.0020(9) 0.0063(9) 0.0120(10)
C1B 0.0202(12) 0.0155(11) 0.0192(12) 0.0018(9) 0.0046(10) 0.0061(10)
C2B 0.0179(12) 0.0148(11) 0.0183(12) 0.0031(9) 0.0029(9) 0.0041(9)
C3B 0.0169(12) 0.0179(12) 0.0224(12) 0.0000(10) 0.0042(10) 0.0054(10)
C4B 0.0275(14) 0.0254(14) 0.0258(14) 0.0015(11) 0.0032(11) 0.0107(11)
C5B 0.0382(17) 0.0364(16) 0.0226(14) -0.0046(12) 0.0038(12) 0.0139(14)
C6B 0.0287(15) 0.0239(14) 0.0369(16) -0.0066(12) 0.0081(12) 0.0086(12)
C7B 0.0293(15) 0.0213(13) 0.0385(16) 0.0010(12) 0.0042(12) 0.0105(12)
C8B 0.0268(14) 0.0217(13) 0.0243(13) 0.0019(11) 0.0029(11) 0.0094(11)
C9B 0.0207(12) 0.0132(11) 0.0195(12) 0.0042(9) 0.0033(9) 0.0062(10)
C10 0.0208(13) 0.0245(13) 0.0256(13) 0.0019(11) 0.0043(10) 0.0118(11)
C11 0.0303(15) 0.0287(14) 0.0286(14) 0.0056(12) 0.0030(11) 0.0195(12)
C12 0.0366(16) 0.0225(13) 0.0228(13) 0.0035(11) 0.0035(11) 0.0143(12)
C13 0.0274(14) 0.0196(12) 0.0236(13) 0.0018(10) 0.0075(11) 0.0079(11)
C14 0.0203(12) 0.0195(12) 0.0197(12) -0.0003(10) 0.0026(9) 0.0113(10)
C15 0.0151(12) 0.0192(12) 0.0251(13) 0.0001(10) 0.0052(10) 0.0098(10)
C16 0.0213(13) 0.0229(13) 0.0245(13) 0.0003(10) 0.0046(10) 0.0122(11)
C17 0.0237(14) 0.0314(15) 0.0276(14) -0.0087(12) -0.0012(11) 0.0151(12)
C18 0.0257(15) 0.0206(13) 0.0441(17) -0.0089(12) 0.0044(12) 0.0096(11)
C19 0.0288(15) 0.0210(13) 0.0388(16) 0.0066(12) 0.0138(12) 0.0128(12)
C20 0.0235(13) 0.0222(13) 0.0256(13) 0.0021(11) 0.0059(10) 0.0127(11)
C10A 0.0219(13) 0.0191(12) 0.0228(13) 0.0010(10) 0.0053(10) 0.0090(10)
C11A 0.0273(14) 0.0186(12) 0.0336(15) 0.0076(11) 0.0114(11) 0.0121(11)
C12A 0.0336(15) 0.0295(14) 0.0272(14) 0.0120(12) 0.0131(12) 0.0202(12)
C13A 0.0289(14) 0.0321(15) 0.0200(13) 0.0031(11) 0.0041(10) 0.0202(12)
C14A 0.0222(13) 0.0201(12) 0.0214(12) 0.0014(10) 0.0033(10) 0.0109(10)
C15A 0.0200(12) 0.0142(11) 0.0188(12) 0.0011(9) 0.0021(9) 0.0090(10)
C16A 0.0211(13) 0.0220(13) 0.0202(12) 0.0024(10) 0.0040(10) 0.0099(10)
C17A 0.0186(13) 0.0201(12) 0.0282(14) 0.0067(11) 0.0037(10) 0.0062(10)
C18A 0.0255(14) 0.0192(12) 0.0224(13) 0.0019(10) -0.0034(10) 0.0082(11)
C19A 0.0287(14) 0.0199(12) 0.0191(12) 0.0012(10) 0.0029(10) 0.0120(11)
C20A 0.0187(12) 0.0178(12) 0.0206(12) 0.0025(10) 0.0037(9) 0.0086(10)
C10B 0.0220(13) 0.0208(13) 0.0255(13) 0.0040(11) 0.0049(10) 0.0088(11)
C11B 0.0364(16) 0.0240(13) 0.0207(13) -0.0003(11) 0.0009(11) 0.0156(12)
C12B 0.0345(16) 0.0233(13) 0.0255(14) -0.0023(11) -0.0089(11) 0.0153(12)
C13B 0.0251(14) 0.0206(13) 0.0337(15) 0.0009(11) -0.0008(11) 0.0133(11)
C14B 0.0234(13) 0.0186(12) 0.0215(12) 0.0021(10) 0.0033(10) 0.0092(10)
C15B 0.0176(12) 0.0197(12) 0.0182(12) 0.0047(10) 0.0021(9) 0.0068(10)
C16B 0.0205(13) 0.0175(12) 0.0222(12) 0.0038(10) 0.0038(10) 0.0071(10)
C17B 0.0203(13) 0.0217(13) 0.0250(13) 0.0059(11) 0.0021(10) 0.0050(10)
C18B 0.0216(13) 0.0313(14) 0.0266(14) 0.0087(11) 0.0041(11) 0.0136(11)
C19B 0.0300(15) 0.0262(14) 0.0277(14) 0.0027(11) 0.0027(11) 0.0160(12)
C20B 0.0190(13) 0.0184(12) 0.0272(14) 0.0014(10) 0.0004(10) 0.0064(10)
O1C 0.0222(10) 0.0250(10) 0.0322(10) 0.0123(8) 0.0016(8) 0.0101(8)
C1C 0.0346(16) 0.0370(16) 0.0332(16) 0.0068(13) 0.0003(12) 0.0233(14)
O2C 0.0374(11) 0.0197(9) 0.0284(10) 0.0079(8) 0.0128(8) 0.0139(8)
C2C 0.055(2) 0.0217(14) 0.0288(15) 0.0090(12) 0.0131(13) 0.0184(14)
O3C 0.0182(9) 0.0192(9) 0.0375(11) -0.0019(8) 0.0029(8) 0.0072(7)
C3C 0.0222(16) 0.0402(18) 0.076(3) -0.0184(17) 0.0056(15) 0.0132(14)
O4C 0.0279(10) 0.0253(10) 0.0242(10) 0.0061(8) 0.0041(8) 0.0113(9)
C4C 0.0412(18) 0.0378(17) 0.0324(16) 0.0068(14) -0.0075(13) 0.0141(14)
O1S 0.0270(11) 0.0282(10) 0.0410(12) -0.0037(9) 0.0075(9) 0.0094(9)
C1S 0.0283(17) 0.049(2) 0.0440(19) -0.0070(16) -0.0037(14) 0.0203(15)
O2S 0.0325(11) 0.0276(10) 0.0245(10) 0.0054(8) 0.0026(8) 0.0103(9)
C2S 0.046(2) 0.0284(16) 0.049(2) 0.0040(15) -0.0153(16) 0.0129(15)

loop_
_atom_type_symbol
_atom_type_description
_atom_type_scat_dispersion_real
_atom_type_scat_dispersion_imag
_atom_type_scat_source
C C 0.0033 0.0016 'International Tables Vol C Tables 4.2.6.8 and 6.1.1.4'
La La -0.2871 2.4523 'International Tables Vol C Tables 4.2.6.8 and 6.1.1.4'
O O 0.0106 0.0060 'International Tables Vol C Tables 4.2.6.8 and 6.1.1.4'
H H 0.0000 0.0000 'International Tables Vol C Tables 4.2.6.8 and 6.1.1.4'

loop_
_geom_angle_atom_site_label_1
_geom_angle_atom_site_label_2
_geom_angle_atom_site_label_3
_geom_angle
O5 La1 O1C 73.77(6)
O5 La1 O4 73.40(5)
O1C La1 O4 123.82(6)
O5 La1 O3 82.55(5)
O1C La1 O3 80.40(6)
O4 La1 O3 51.20(5)
O5 La1 O3C 138.75(6)
O1C La1 O3C 147.45(6)
O4 La1 O3C 76.33(5)
O3 La1 O3C 99.60(6)
O5 La1 O1 71.32(5)
O1C La1 O1 74.63(6)
O4 La1 O1 132.30(6)
O3 La1 O1 147.84(6)
O3C La1 O1 112.36(6)
O5 La1 O2C 143.97(6)
O1C La1 O2C 76.72(6)
O4 La1 O2C 107.77(6)
O3 La1 O2C 72.48(5)
O3C La1 O2C 72.40(6)
O1 La1 O2C 119.68(6)
O5 La1 O2 121.35(5)
O1C La1 O2 89.02(6)
O4 La1 O2 147.16(5)
O3 La1 O2 150.06(5)
O3C La1 O2 74.80(5)
O1 La1 O2 50.02(5)
O2C La1 O2 77.87(6)
O5 La1 O4C 72.30(6)
O1C La1 O4C 136.12(6)
O4 La1 O4C 70.66(5)
O3 La1 O4C 121.17(5)
O3C La1 O4C 71.63(6)
O1 La1 O4C 68.72(6)
O2C La1 O4C 143.21(6)
O2 La1 O4C 85.57(6)
O5 La1 C1A 71.71(6)
O1C La1 C1A 100.02(6)
O4 La1 C1A 25.87(6)
O3 La1 C1A 26.24(6)
O3C La1 C1A 92.15(6)
O1 La1 C1A 142.63(6)
O2C La1 C1A 93.85(6)
O2 La1 C1A 166.11(6)
O4C La1 C1A 94.93(6)
O5 La1 C1 96.07(6)
O1C La1 C1 82.07(6)
O4 La1 C1 145.43(6)
O3 La1 C1 162.08(6)
O3C La1 C1 93.20(6)
O1 La1 C1 24.77(6)
O2C La1 C1 99.89(6)
O2 La1 C1 25.31(6)
O4C La1 C1 74.77(6)
C1A La1 C1 166.20(6)
C1 O1 La1 95.82(14)
C1 O2 La1 93.05(14)
C1A O3 La1 91.53(13)
C1A O4 La1 91.98(14)
C1B O5 La1 133.05(15)
O1 C1 O2 120.9(2)
O1 C1 C2 117.9(2)
O2 C1 C2 121.2(2)
O1 C1 La1 59.41(12)
O2 C1 La1 61.65(12)
C2 C1 La1 175.53(16)
C9 C2 C15 110.38(19)
C9 C2 C3 110.43(18)
C15 C2 C3 109.49(18)
C9 C2 C1 107.12(18)
C15 C2 C1 111.74(19)
C3 C2 C1 107.63(19)
C8 C3 C4 117.5(2)
C8 C3 C2 120.7(2)
C4 C3 C2 121.6(2)
C5 C4 C3 121.3(2)
C5 C4 H4A 119.4
C3 C4 H4A 119.4
C6 C5 C4 120.0(3)
C6 C5 H5A 120.0
C4 C5 H5A 120.0
C7 C6 C5 119.4(3)
C7 C6 H6A 120.3
C5 C6 H6A 120.3
C6 C7 C8 120.5(3)
C6 C7 H7A 119.7
C8 C7 H7A 119.7
C7 C8 C3 121.2(2)
C7 C8 H8A 119.4
C3 C8 H8A 119.4
C14 C9 C10 118.4(2)
C14 C9 C2 122.7(2)
C10 C9 C2 118.9(2)
O4 C1A O3 120.9(2)
O4 C1A C2A 119.8(2)
O3 C1A C2A 119.2(2)
O4 C1A La1 62.15(12)
O3 C1A La1 62.23(12)
C2A C1A La1 163.00(15)
C3A C2A C15A 111.90(18)
C3A C2A C1A 106.04(18)
C15A C2A C1A 109.22(18)
C3A C2A C9A 109.12(18)
C15A C2A C9A 110.30(19)
C1A C2A C9A 110.18(18)
C8A C3A C4A 117.9(2)
C8A C3A C2A 120.2(2)
C4A C3A C2A 122.0(2)
C5A C4A C3A 120.8(2)
C5A C4A H4AA 119.6
C3A C4A H4AA 119.6
C6A C5A C4A 120.6(2)
C6A C5A H5AA 119.7
C4A C5A H5AA 119.7
C5A C6A C7A 119.1(2)
C5A C6A H6AA 120.5
C7A C6A H6AA 120.5
C8A C7A C6A 120.5(2)
C8A C7A H7AA 119.8
C6A C7A H7AA 119.8
C7A C8A C3A 121.3(2)
C7A C8A H8AA 119.4
C3A C8A H8AA 119.4
C10A C9A C14A 118.1(2)
C10A C9A C2A 122.7(2)
C14A C9A C2A 119.2(2)
O6 C1B O5 124.3(2)
O6 C1B C2B 118.1(2)
O5 C1B C2B 117.7(2)
C15B C2B C3B 110.57(19)
C15B C2B C9B 111.99(19)
C3B C2B C9B 109.0(2)
C15B C2B C1B 107.04(19)
C3B C2B C1B 107.87(19)
C9B C2B C1B 110.29(19)
C4B C3B C8B 117.4(2)
C4B C3B C2B 121.9(2)
C8B C3B C2B 120.5(2)
C5B C4B C3B 121.6(3)
C5B C4B H4BA 119.2
C3B C4B H4BA 119.2
C6B C5B C4B 120.3(3)
C6B C5B H5BA 119.8
C4B C5B H5BA 119.8
C5B C6B C7B 119.1(3)
C5B C6B H6BA 120.4
C7B C6B H6BA 120.4
C8B C7B C6B 120.2(3)
C8B C7B H7BA 119.9
C6B C7B H7BA 119.9
C7B C8B C3B 121.4(2)
C7B C8B H8BA 119.3
C3B C8B H8BA 119.3
C10B C9B C14B 117.6(2)
C10B C9B C2B 122.8(2)
C14B C9B C2B 119.5(2)
C11 C10 C9 120.6(2)
C11 C10 H10A 119.7
C9 C10 H10A 119.7
C10 C11 C12 120.5(2)
C10 C11 H11A 119.8
C12 C11 H11A 119.8
C13 C12 C11 119.3(2)
C13 C12 H12A 120.3
C11 C12 H12A 120.3
C12 C13 C14 120.0(2)
C12 C13 H13A 120.0
C14 C13 H13A 120.0
C9 C14 C13 121.1(2)
C9 C14 H14A 119.4
C13 C14 H14A 119.4
C16 C15 C20 117.8(2)
C16 C15 C2 122.2(2)
C20 C15 C2 119.9(2)
C17 C16 C15 121.1(2)
C17 C16 H16A 119.4
C15 C16 H16A 119.4
C18 C17 C16 120.2(3)
C18 C17 H17A 119.9
C16 C17 H17A 119.9
C17 C18 C19 119.8(3)
C17 C18 H18A 120.1
C19 C18 H18A 120.1
C20 C19 C18 120.1(3)
C20 C19 H19A 120.0
C18 C19 H19A 120.0
C19 C20 C15 121.1(2)
C19 C20 H20A 119.4
C15 C20 H20A 119.4
C11A C10A C9A 120.8(2)
C11A C10A H10B 119.6
C9A C10A H10B 119.6
C12A C11A C10A 120.4(2)
C12A C11A H11B 119.8
C10A C11A H11B 119.8
C11A C12A C13A 119.2(2)
C11A C12A H12B 120.4
C13A C12A H12B 120.4
C14A C13A C12A 120.2(2)
C14A C13A H13B 119.9
C12A C13A H13B 119.9
C13A C14A C9A 121.2(2)
C13A C14A H14B 119.4
C9A C14A H14B 119.4
C20A C15A C16A 117.8(2)
C20A C15A C2A 122.6(2)
C16A C15A C2A 119.5(2)
C17A C16A C15A 121.4(2)
C17A C16A H16B 119.3
C15A C16A H16B 119.3
C16A C17A C18A 120.2(2)
C16A C17A H17B 119.9
C18A C17A H17B 119.9
C19A C18A C17A 119.1(2)
C19A C18A H18B 120.5
C17A C18A H18B 120.5
C18A C19A C20A 120.5(2)
C18A C19A H19B 119.7
C20A C19A H19B 119.7
C15A C20A C19A 121.0(2)
C15A C20A H20B 119.5
C19A C20A H20B 119.5
C9B C10B C11B 121.3(2)
C9B C10B H10C 119.4
C11B C10B H10C 119.4
C12B C11B C10B 120.3(2)
C12B C11B H11C 119.9
C10B C11B H11C 119.9
C11B C12B C13B 119.1(2)
C11B C12B H12C 120.4
C13B C12B H12C 120.4
C14B C13B C12B 120.7(3)
C14B C13B H13C 119.6
C12B C13B H13C 119.6
C13B C14B C9B 121.0(2)
C13B C14B H14C 119.5
C9B C14B H14C 119.5
C16B C15B C20B 118.3(2)
C16B C15B C2B 122.5(2)
C20B C15B C2B 119.2(2)
C15B C16B C17B 120.5(2)
C15B C16B H16C 119.8
C17B C16B H16C 119.8
C18B C17B C16B 120.6(2)
C18B C17B H17C 119.7
C16B C17B H17C 119.7
C17B C18B C19B 119.6(2)
C17B C18B H18C 120.2
C19B C18B H18C 120.2
C20B C19B C18B 120.1(2)
C20B C19B H19C 120.0
C18B C19B H19C 120.0
C19B C20B C15B 121.0(2)
C19B C20B H20C 119.5
C15B C20B H20C 119.5
C1C O1C La1 131.34(16)
C1C O1C H1C 111.5
La1 O1C H1C 102.7
O1C C1C H1CA 109.5
O1C C1C H1CB 109.5
H1CA C1C H1CB 109.5
O1C C1C H1CC 109.5
H1CA C1C H1CC 109.5
H1CB C1C H1CC 109.5
C2C O2C La1 128.27(15)
C2C O2C H2C 113.7
La1 O2C H2C 109.4
O2C C2C H2CA 109.5
O2C C2C H2CB 109.5
H2CA C2C H2CB 109.5
O2C C2C H2CC 109.5
H2CA C2C H2CC 109.5
H2CB C2C H2CC 109.5
C3C O3C La1 132.03(17)
C3C O3C H3C 106.3
La1 O3C H3C 117.7
O3C C3C H3CA 109.5
O3C C3C H3CB 109.5
H3CA C3C H3CB 109.5
O3C C3C H3CC 109.5
H3CA C3C H3CC 109.5
H3CB C3C H3CC 109.5
C4C O4C La1 126.90(16)
C4C O4C H4C 105.2
La1 O4C H4C 109.8
O4C C4C H4CA 109.5
O4C C4C H4CB 109.5
H4CA C4C H4CB 109.5
O4C C4C H4CC 109.5
H4CA C4C H4CC 109.5
H4CB C4C H4CC 109.5
C1S O1S H1S 104.0
O1S C1S H1SA 109.5
O1S C1S H1SB 109.5
H1SA C1S H1SB 109.5
O1S C1S H1SC 109.5
H1SA C1S H1SC 109.5
H1SB C1S H1SC 109.5
C2S O2S H2S 104.2
O2S C2S H2SA 109.5
O2S C2S H2SB 109.5
H2SA C2S H2SB 109.5
O2S C2S H2SC 109.5
H2SA C2S H2SC 109.5
H2SB C2S H2SC 109.5

loop_
_geom_bond_atom_site_label_1
_geom_bond_atom_site_label_2
_geom_bond_distance
La1 O5 2.4381(16)
La1 O1C 2.5144(18)
La1 O4 2.5458(16)
La1 O3 2.5470(16)
La1 O3C 2.5650(17)
La1 O1 2.5654(17)
La1 O2C 2.5680(17)
La1 O2 2.6127(16)
La1 O4C 2.6190(18)
La1 C1A 2.878(2)
La1 C1 2.965(2)
O1 C1 1.248(3)
O2 C1 1.269(3)
O3 C1A 1.273(3)
O4 C1A 1.257(3)
O5 C1B 1.265(3)
O6 C1B 1.241(3)
C1 C2 1.552(3)
C2 C9 1.542(3)
C2 C15 1.546(3)
C2 C3 1.552(3)
C3 C8 1.391(3)
C3 C4 1.395(3)
C4 C5 1.389(4)
C4 H4A 0.9500
C5 C6 1.384(4)
C5 H5A 0.9500
C6 C7 1.376(4)
C6 H6A 0.9500
C7 C8 1.386(4)
C7 H7A 0.9500
C8 H8A 0.9500
C9 C14 1.380(3)
C9 C10 1.397(3)
C1A C2A 1.550(3)
C2A C3A 1.541(3)
C2A C15A 1.545(3)
C2A C9A 1.554(3)
C3A C8A 1.395(3)
C3A C4A 1.399(3)
C4A C5A 1.385(3)
C4A H4AA 0.9500
C5A C6A 1.384(4)
C5A H5AA 0.9500
C6A C7A 1.390(4)
C6A H6AA 0.9500
C7A C8A 1.376(3)
C7A H7AA 0.9500
C8A H8AA 0.9500
C9A C10A 1.392(3)
C9A C14A 1.393(3)
C1B C2B 1.575(3)
C2B C15B 1.539(3)
C2B C3B 1.539(3)
C2B C9B 1.539(3)
C3B C4B 1.388(3)
C3B C8B 1.398(3)
C4B C5B 1.386(4)
C4B H4BA 0.9500
C5B C6B 1.384(4)
C5B H5BA 0.9500
C6B C7B 1.389(4)
C6B H6BA 0.9500
C7B C8B 1.385(4)
C7B H7BA 0.9500
C8B H8BA 0.9500
C9B C10B 1.393(3)
C9B C14B 1.407(3)
C10 C11 1.384(4)
C10 H10A 0.9500
C11 C12 1.385(4)
C11 H11A 0.9500
C12 C13 1.383(4)
C12 H12A 0.9500
C13 C14 1.393(3)
C13 H13A 0.9500
C14 H14A 0.9500
C15 C16 1.393(3)
C15 C20 1.400(3)
C16 C17 1.392(3)
C16 H16A 0.9500
C17 C18 1.377(4)
C17 H17A 0.9500
C18 C19 1.387(4)
C18 H18A 0.9500
C19 C20 1.385(4)
C19 H19A 0.9500
C20 H20A 0.9500
C10A C11A 1.392(3)
C10A H10B 0.9500
C11A C12A 1.385(4)
C11A H11B 0.9500
C12A C13A 1.387(4)
C12A H12B 0.9500
C13A C14A 1.385(3)
C13A H13B 0.9500
C14A H14B 0.9500
C15A C20A 1.389(3)
C15A C16A 1.393(3)
C16A C17A 1.385(3)
C16A H16B 0.9500
C17A C18A 1.389(4)
C17A H17B 0.9500
C18A C19A 1.380(4)
C18A H18B 0.9500
C19A C20A 1.394(3)
C19A H19B 0.9500
C20A H20B 0.9500
C10B C11B 1.396(4)
C10B H10C 0.9500
C11B C12B 1.379(4)
C11B H11C 0.9500
C12B C13B 1.395(4)
C12B H12C 0.9500
C13B C14B 1.380(4)
C13B H13C 0.9500
C14B H14C 0.9500
C15B C16B 1.390(3)
C15B C20B 1.395(3)
C16B C17B 1.394(3)
C16B H16C 0.9500
C17B C18B 1.372(4)
C17B H17C 0.9500
C18B C19B 1.386(4)
C18B H18C 0.9500
C19B C20B 1.385(3)
C19B H19C 0.9500
C20B H20C 0.9500
O1C C1C 1.429(3)
O1C H1C 0.8953
C1C H1CA 0.9800
C1C H1CB 0.9800
C1C H1CC 0.9800
O2C C2C 1.432(3)
O2C H2C 0.9495
C2C H2CA 0.9800
C2C H2CB 0.9800
C2C H2CC 0.9800
O3C C3C 1.405(3)
O3C H3C 0.9507
C3C H3CA 0.9800
C3C H3CB 0.9800
C3C H3CC 0.9800
O4C C4C 1.439(3)
O4C H4C 0.7983
C4C H4CA 0.9800
C4C H4CB 0.9800
C4C H4CC 0.9800
O1S C1S 1.397(4)
O1S H1S 0.9222
C1S H1SA 0.9800
C1S H1SB 0.9800
C1S H1SC 0.9800
O2S C2S 1.426(3)
O2S H2S 0.9354
C2S H2SA 0.9800
C2S H2SB 0.9800
C2S H2SC 0.9800
